data_7062685
loop_
_publ_author_name
'Zhang, Fukuan'
'Liu, Haidong'
'Jia, Xin-Jian'
'Li, Lin'
'Liang, Yi'
'Luo, Xuzhong'
'Luo, Haiqing'

_publ_section_title
;
 Copper- or iron-catalyzed stereoselective methylation of enamides using
 dicumyl peroxide as the methyl source
;
_journal_issue 36
_journal_name_full 'New Journal of Chemistry'
_journal_page_first 17060
_journal_page_last 17065
_journal_paper_doi 10.1039/D3NJ02949B
_journal_volume 47
_journal_year 2023
_chemical_formula_sum 'C18 H19 N O'
_chemical_formula_weight 265.34
_space_group_crystal_system monoclinic
_space_group_IT_number 14
_space_group_name_Hall '-P 2ybc'
_space_group_name_H-M_alt 'P 1 21/c 1'
_atom_sites_solution_hydrogens geom
_audit_creation_method SHELXL-2014/7
_audit_update_record
;
2023-03-13 deposited with the CCDC.	2023-08-21 downloaded from the CCDC.
;
_cell_angle_alpha 90
_cell_angle_beta 90.365(11)
_cell_angle_gamma 90
_cell_formula_units_Z 4
_cell_length_a 9.5009(11)
_cell_length_b 9.4353(11)
_cell_length_c 16.3857(17)
_cell_measurement_temperature 100(2)
_cell_volume 1468.8(3)
_computing_structure_refinement 'SHELXL-2014/7 (Sheldrick, 2014)'
_diffrn_ambient_temperature 100(2)
_diffrn_measured_fraction_theta_full 0.942
_diffrn_measured_fraction_theta_max 0.942
_diffrn_radiation_type CuK\a
_diffrn_radiation_wavelength 1.54184
_diffrn_reflns_av_R_equivalents 0.0508
_diffrn_reflns_av_unetI/netI 0.0462
_diffrn_reflns_Laue_measured_fraction_full 0.942
_diffrn_reflns_Laue_measured_fraction_max 0.942
_diffrn_reflns_limit_h_max 11
_diffrn_reflns_limit_h_min -9
_diffrn_reflns_limit_k_max 11
_diffrn_reflns_limit_k_min -9
_diffrn_reflns_limit_l_max 19
_diffrn_reflns_limit_l_min -19
_diffrn_reflns_number 8504
_diffrn_reflns_point_group_measured_fraction_full 0.942
_diffrn_reflns_point_group_measured_fraction_max 0.942
_diffrn_reflns_theta_full 65.951
_diffrn_reflns_theta_max 65.951
_diffrn_reflns_theta_min 4.654
_exptl_absorpt_coefficient_mu 0.574
_exptl_crystal_density_diffrn 1.200
_exptl_crystal_F_000 568
_exptl_crystal_size_max 0.100
_exptl_crystal_size_mid 0.100
_exptl_crystal_size_min 0.100
_refine_diff_density_max 0.345
_refine_diff_density_min -0.246
_refine_diff_density_rms 0.054
_refine_ls_extinction_method none
_refine_ls_goodness_of_fit_ref 1.043
_refine_ls_hydrogen_treatment constr
_refine_ls_matrix_type full
_refine_ls_number_parameters 183
_refine_ls_number_reflns 2407
_refine_ls_number_restraints 0
_refine_ls_restrained_S_all 1.043
_refine_ls_R_factor_all 0.0793
_refine_ls_R_factor_gt 0.0686
_refine_ls_shift/su_max 0.000
_refine_ls_shift/su_mean 0.000
_refine_ls_structure_factor_coef Fsqd
_refine_ls_weighting_details 'w=1/[\s^2^(Fo^2^)+(0.1176P)^2^+0.8592P] where P=(Fo^2^+2Fc^2^)/3'
_refine_ls_weighting_scheme calc
_refine_ls_wR_factor_gt 0.1927
_refine_ls_wR_factor_ref 0.2049
_reflns_Friedel_coverage 0.000
_reflns_number_gt 1970
_reflns_number_total 2407
_reflns_threshold_expression 'I > 2\s(I)'
_cod_data_source_file d3nj02949b2.cif
_cod_data_source_block dwt-20230313-2m-b_auto
_cod_depositor_comments 'Adding full bibliography for 7062685.cif.'
_cod_original_sg_symbol_H-M 'P 21/c'
_cod_database_code 7062685
_shelx_shelxl_version_number 2014/7
_shelx_space_group_comment
;
The symmetry employed for this shelxl refinement is uniquely defined
by the following loop, which should always be used as a source of
symmetry information in preference to the above space-group names.
They are only intended as comments.
;
_shelx_estimated_absorpt_t_min 0.945
_shelx_estimated_absorpt_t_max 0.945

loop_
_space_group_symop_operation_xyz
'x, y, z'
'-x, y+1/2, -z+1/2'
'-x, -y, -z'
'x, -y-1/2, z-1/2'

loop_
_atom_site_label
_atom_site_type_symbol
_atom_site_fract_x
_atom_site_fract_y
_atom_site_fract_z
_atom_site_U_iso_or_equiv
_atom_site_adp_type
_atom_site_occupancy
_atom_site_site_symmetry_order
_atom_site_calc_flag
_atom_site_refinement_flags_posn
_atom_site_refinement_flags_adp
_atom_site_refinement_flags_occupancy
_atom_site_disorder_assembly
_atom_site_disorder_group
O001 O 0.8763(2) 0.5887(2) 0.81831(11) 0.0566(6) Uani 1 1 d . . . . .
N002 N 0.7717(2) 0.5294(2) 0.69833(12) 0.0432(6) Uani 1 1 d . . . . .
C003 C 0.5442(3) 0.4607(3) 0.76244(14) 0.0407(6) Uani 1 1 d . . . . .
C004 C 0.7470(3) 0.5544(3) 0.61267(15) 0.0429(7) Uani 1 1 d . . . . .
C005 C 0.6904(3) 0.4170(3) 0.73805(15) 0.0419(6) Uani 1 1 d . . . . .
H00A H 0.7421 0.3851 0.7874 0.050 Uiso 1 1 calc R U . . .
H00B H 0.6834 0.3351 0.7004 0.050 Uiso 1 1 calc R U . . .
C006 C 0.7804(3) 0.4317(3) 0.55939(14) 0.0430(7) Uani 1 1 d . . . . .
C007 C 0.5193(3) 0.5278(3) 0.83682(15) 0.0444(6) Uani 1 1 d . . . . .
H007 H 0.5962 0.5492 0.8721 0.053 Uiso 1 1 calc R U . . .
C008 C 0.4300(3) 0.4324(3) 0.71128(15) 0.0456(7) Uani 1 1 d . . . . .
H008 H 0.4449 0.3869 0.6604 0.055 Uiso 1 1 calc R U . . .
C009 C 0.6952(3) 0.3981(3) 0.49259(15) 0.0453(7) Uani 1 1 d . . . . .
H009 H 0.6179 0.4578 0.4793 0.054 Uiso 1 1 calc R U . . .
C00A C 0.7208(3) 0.2794(3) 0.44505(15) 0.0504(7) Uani 1 1 d . . . . .
H00C H 0.6608 0.2585 0.4001 0.060 Uiso 1 1 calc R U . . .
C00B C 0.6968(3) 0.6803(3) 0.58960(16) 0.0460(7) Uani 1 1 d . . . . .
H00D H 0.6655 0.7410 0.6321 0.055 Uiso 1 1 calc R U . . .
C00C C 0.8676(3) 0.6049(3) 0.74375(16) 0.0461(7) Uani 1 1 d . . . . .
C00D C 0.8952(3) 0.3405(3) 0.57571(15) 0.0486(7) Uani 1 1 d . . . . .
H00E H 0.9563 0.3603 0.6204 0.058 Uiso 1 1 calc R U . . .
C00E C 0.9197(3) 0.2230(3) 0.52755(16) 0.0511(7) Uani 1 1 d . . . . .
H00F H 0.9976 0.1633 0.5395 0.061 Uiso 1 1 calc R U . . .
C00F C 0.2948(3) 0.4702(3) 0.73402(17) 0.0508(7) Uani 1 1 d . . . . .
H00G H 0.2180 0.4516 0.6982 0.061 Uiso 1 1 calc R U . . .
C00G C 0.3843(3) 0.5635(3) 0.85989(17) 0.0494(7) Uani 1 1 d . . . . .
H00H H 0.3688 0.6080 0.9111 0.059 Uiso 1 1 calc R U . . .
C00H C 0.2710(3) 0.5346(3) 0.80846(17) 0.0498(7) Uani 1 1 d . . . . .
H00I H 0.1780 0.5589 0.8243 0.060 Uiso 1 1 calc R U . . .
C00I C 0.8334(3) 0.1912(3) 0.46272(16) 0.0525(7) Uani 1 1 d . . . . .
H00J H 0.8506 0.1096 0.4303 0.063 Uiso 1 1 calc R U . . .
C00J C 0.9642(3) 0.7027(3) 0.69906(16) 0.0510(7) Uani 1 1 d . . . . .
H00K H 0.9162 0.7930 0.6889 0.077 Uiso 1 1 calc R U . . .
H00L H 0.9907 0.6598 0.6469 0.077 Uiso 1 1 calc R U . . .
H00M H 1.0489 0.7194 0.7321 0.077 Uiso 1 1 calc R U . . .
C00K C 0.6838(3) 0.7374(3) 0.50441(16) 0.0519(7) Uani 1 1 d . . . . .
H00N H 0.7346 0.6753 0.4668 0.078 Uiso 1 1 calc R U . . .
H00O H 0.7240 0.8329 0.5023 0.078 Uiso 1 1 calc R U . . .
H00P H 0.5842 0.7412 0.4886 0.078 Uiso 1 1 calc R U . . .

loop_
_atom_site_aniso_label
_atom_site_aniso_U_11
_atom_site_aniso_U_22
_atom_site_aniso_U_33
_atom_site_aniso_U_23
_atom_site_aniso_U_13
_atom_site_aniso_U_12
O001 0.0576(12) 0.0842(15) 0.0278(10) 0.0031(9) -0.0130(9) -0.0109(10)
N002 0.0423(12) 0.0621(14) 0.0250(10) 0.0041(9) -0.0099(9) -0.0036(10)
C003 0.0465(14) 0.0498(15) 0.0256(12) 0.0031(10) -0.0071(11) -0.0025(11)
C004 0.0370(13) 0.0667(17) 0.0250(12) 0.0081(11) -0.0091(10) -0.0039(12)
C005 0.0425(14) 0.0561(15) 0.0269(12) 0.0054(11) -0.0044(11) 0.0001(11)
C006 0.0386(13) 0.0654(17) 0.0251(12) 0.0077(11) -0.0013(11) 0.0020(12)
C007 0.0464(15) 0.0552(15) 0.0315(13) -0.0048(11) -0.0083(11) -0.0033(12)
C008 0.0451(15) 0.0638(17) 0.0279(12) -0.0003(11) -0.0080(11) -0.0017(12)
C009 0.0437(14) 0.0649(17) 0.0274(12) 0.0052(11) -0.0048(11) 0.0059(12)
C00A 0.0537(16) 0.0679(18) 0.0295(13) 0.0008(12) -0.0024(12) 0.0042(14)
C00B 0.0402(14) 0.0641(17) 0.0334(13) 0.0027(12) -0.0083(11) -0.0043(12)
C00C 0.0405(14) 0.0644(17) 0.0333(13) 0.0019(12) -0.0105(11) -0.0006(12)
C00D 0.0410(14) 0.0741(19) 0.0304(13) 0.0103(12) -0.0088(11) -0.0010(13)
C00E 0.0457(15) 0.0651(18) 0.0425(15) 0.0048(13) 0.0059(12) 0.0095(13)
C00F 0.0446(15) 0.0699(18) 0.0378(14) 0.0028(13) -0.0129(12) -0.0013(13)
C00G 0.0563(17) 0.0539(16) 0.0378(14) -0.0053(12) -0.0023(13) 0.0009(13)
C00H 0.0463(15) 0.0574(17) 0.0456(15) 0.0032(12) -0.0024(13) 0.0043(12)
C00I 0.0540(17) 0.0722(19) 0.0314(13) 0.0014(12) 0.0031(12) 0.0053(14)
C00J 0.0427(15) 0.0696(19) 0.0406(14) 0.0052(13) -0.0089(12) -0.0036(13)
C00K 0.0523(17) 0.0656(18) 0.0376(14) 0.0094(12) -0.0128(12) -0.0021(13)

loop_
_atom_type_symbol
_atom_type_description
_atom_type_scat_dispersion_real
_atom_type_scat_dispersion_imag
_atom_type_scat_source
C C 0.0181 0.0091 'International Tables Vol C Tables 4.2.6.8 and 6.1.1.4'
H H 0.0000 0.0000 'International Tables Vol C Tables 4.2.6.8 and 6.1.1.4'
N N 0.0311 0.0180 'International Tables Vol C Tables 4.2.6.8 and 6.1.1.4'
O O 0.0492 0.0322 'International Tables Vol C Tables 4.2.6.8 and 6.1.1.4'

loop_
_geom_angle_atom_site_label_1
_geom_angle_atom_site_label_2
_geom_angle_atom_site_label_3
_geom_angle
_geom_angle_site_symmetry_1
_geom_angle_site_symmetry_3
_geom_angle_publ_flag
C00C N002 C004 123.1(2) . . ?
C00C N002 C005 119.0(2) . . ?
C004 N002 C005 117.9(2) . . ?
C008 C003 C007 118.5(3) . . ?
C008 C003 C005 120.3(2) . . ?
C007 C003 C005 121.2(2) . . ?
C00B C004 N002 118.5(2) . . ?
C00B C004 C006 127.2(2) . . ?
N002 C004 C006 114.2(2) . . ?
N002 C005 C003 114.1(2) . . ?
N002 C005 H00A 108.7 . . ?
C003 C005 H00A 108.7 . . ?
N002 C005 H00B 108.7 . . ?
C003 C005 H00B 108.7 . . ?
H00A C005 H00B 107.6 . . ?
C009 C006 C00D 117.0(3) . . ?
C009 C006 C004 121.0(2) . . ?
C00D C006 C004 122.0(2) . . ?
C00G C007 C003 120.8(2) . . ?
C00G C007 H007 119.6 . . ?
C003 C007 H007 119.6 . . ?
C00F C008 C003 120.6(3) . . ?
C00F C008 H008 119.7 . . ?
C003 C008 H008 119.7 . . ?
C00A C009 C006 121.5(3) . . ?
C00A C009 H009 119.3 . . ?
C006 C009 H009 119.3 . . ?
C00I C00A C009 120.4(3) . . ?
C00I C00A H00C 119.8 . . ?
C009 C00A H00C 119.8 . . ?
C004 C00B C00K 127.6(3) . . ?
C004 C00B H00D 116.2 . . ?
C00K C00B H00D 116.2 . . ?
O001 C00C N002 120.8(3) . . ?
O001 C00C C00J 121.6(2) . . ?
N002 C00C C00J 117.5(2) . . ?
C00E C00D C006 120.9(2) . . ?
C00E C00D H00E 119.6 . . ?
C006 C00D H00E 119.6 . . ?
C00I C00E C00D 121.1(3) . . ?
C00I C00E H00F 119.5 . . ?
C00D C00E H00F 119.5 . . ?
C00H C00F C008 120.5(3) . . ?
C00H C00F H00G 119.7 . . ?
C008 C00F H00G 119.7 . . ?
C007 C00G C00H 120.2(3) . . ?
C007 C00G H00H 119.9 . . ?
C00H C00G H00H 119.9 . . ?
C00F C00H C00G 119.3(3) . . ?
C00F C00H H00I 120.3 . . ?
C00G C00H H00I 120.3 . . ?
C00E C00I C00A 119.2(3) . . ?
C00E C00I H00J 120.4 . . ?
C00A C00I H00J 120.4 . . ?
C00C C00J H00K 109.5 . . ?
C00C C00J H00L 109.5 . . ?
H00K C00J H00L 109.5 . . ?
C00C C00J H00M 109.5 . . ?
H00K C00J H00M 109.5 . . ?
H00L C00J H00M 109.5 . . ?
C00B C00K H00N 109.5 . . ?
C00B C00K H00O 109.5 . . ?
H00N C00K H00O 109.5 . . ?
C00B C00K H00P 109.5 . . ?
H00N C00K H00P 109.5 . . ?
H00O C00K H00P 109.5 . . ?

loop_
_geom_bond_atom_site_label_1
_geom_bond_atom_site_label_2
_geom_bond_distance
_geom_bond_site_symmetry_2
_geom_bond_publ_flag
O001 C00C 1.234(3) . ?
N002 C00C 1.372(3) . ?
N002 C004 1.441(3) . ?
N002 C005 1.468(3) . ?
C003 C008 1.393(4) . ?
C003 C007 1.395(4) . ?
C003 C005 1.505(4) . ?
C004 C00B 1.334(4) . ?
C004 C006 1.486(4) . ?
C005 H00A 0.9900 . ?
C005 H00B 0.9900 . ?
C006 C009 1.393(4) . ?
C006 C00D 1.413(4) . ?
C007 C00G 1.382(4) . ?
C007 H007 0.9500 . ?
C008 C00F 1.386(4) . ?
C008 H008 0.9500 . ?
C009 C00A 1.386(4) . ?
C009 H009 0.9500 . ?
C00A C00I 1.385(4) . ?
C00A H00C 0.9500 . ?
C00B C00K 1.500(4) . ?
C00B H00D 0.9500 . ?
C00C C00J 1.496(4) . ?
C00D C00E 1.382(4) . ?
C00D H00E 0.9500 . ?
C00E C00I 1.371(4) . ?
C00E H00F 0.9500 . ?
C00F C00H 1.383(4) . ?
C00F H00G 0.9500 . ?
C00G C00H 1.390(4) . ?
C00G H00H 0.9500 . ?
C00H H00I 0.9500 . ?
C00I H00J 0.9500 . ?
C00J H00K 0.9800 . ?
C00J H00L 0.9800 . ?
C00J H00M 0.9800 . ?
C00K H00N 0.9800 . ?
C00K H00O 0.9800 . ?
C00K H00P 0.9800 . ?

loop_
_geom_torsion_atom_site_label_1
_geom_torsion_atom_site_label_2
_geom_torsion_atom_site_label_3
_geom_torsion_atom_site_label_4
_geom_torsion
_geom_torsion_site_symmetry_1
_geom_torsion_site_symmetry_2
_geom_torsion_site_symmetry_3
_geom_torsion_site_symmetry_4
_geom_torsion_publ_flag
C00C N002 C004 C00B -62.9(4) . . . . ?
C005 N002 C004 C00B 117.4(3) . . . . ?
C00C N002 C004 C006 117.8(3) . . . . ?
C005 N002 C004 C006 -61.8(3) . . . . ?
C00C N002 C005 C003 99.1(3) . . . . ?
C004 N002 C005 C003 -81.3(3) . . . . ?
C008 C003 C005 N002 95.5(3) . . . . ?
C007 C003 C005 N002 -85.6(3) . . . . ?
C00B C004 C006 C009 -38.3(4) . . . . ?
N002 C004 C006 C009 140.9(2) . . . . ?
C00B C004 C006 C00D 144.4(3) . . . . ?
N002 C004 C006 C00D -36.4(3) . . . . ?
C008 C003 C007 C00G 1.0(4) . . . . ?
C005 C003 C007 C00G -177.9(2) . . . . ?
C007 C003 C008 C00F 0.0(4) . . . . ?
C005 C003 C008 C00F 178.8(3) . . . . ?
C00D C006 C009 C00A 0.9(4) . . . . ?
C004 C006 C009 C00A -176.5(2) . . . . ?
C006 C009 C00A C00I -0.5(4) . . . . ?
N002 C004 C00B C00K 170.0(2) . . . . ?
C006 C004 C00B C00K -10.9(5) . . . . ?
C004 N002 C00C O001 173.4(3) . . . . ?
C005 N002 C00C O001 -6.9(4) . . . . ?
C004 N002 C00C C00J -8.9(4) . . . . ?
C005 N002 C00C C00J 170.7(2) . . . . ?
C009 C006 C00D C00E -0.6(4) . . . . ?
C004 C006 C00D C00E 176.7(2) . . . . ?
C006 C00D C00E C00I -0.2(4) . . . . ?
C003 C008 C00F C00H -1.0(5) . . . . ?
C003 C007 C00G C00H -0.9(4) . . . . ?
C008 C00F C00H C00G 1.1(5) . . . . ?
C007 C00G C00H C00F -0.1(4) . . . . ?
C00D C00E C00I C00A 0.7(4) . . . . ?
C009 C00A C00I C00E -0.4(4) . . . . ?
